data_4069007
loop_
_publ_author_name
'Preetz, Angelika'
'Baumann, Wolfgang'
'Fischer, Christian'
'Drexler, Hans-Joachim'
'Schmidt, Thomas'
'Thede, Richard'
'Heller, Detlef'

_publ_section_title
;
 Asymmetric Hydrogenation. Dimerization of Solvate Complexes: Synthesis
 and Characterization of Dimeric [Rh(DIPAMP)]22+, a Valuable Catalyst
 Precursor
;
_journal_issue 13
_journal_name_full Organometallics
_journal_page_first 3673
_journal_paper_doi 10.1021/om801199q
_journal_volume 28
_journal_year 2009
_chemical_formula_sum 'C57 H59 B2 F8 O5 P4 Rh2'
_chemical_formula_weight 1327.36
_chemical_name_systematic
; 
 ? 
;
_space_group_IT_number 20
_symmetry_cell_setting orthorhombic
_symmetry_space_group_name_Hall 'C 2c 2'
_symmetry_space_group_name_H-M 'C 2 2 21'
_atom_sites_solution_hydrogens geom
_atom_sites_solution_primary direct
_atom_sites_solution_secondary difmap
_audit_creation_method SHELXL-97
_cell_angle_alpha 90.00
_cell_angle_beta 90.00
_cell_angle_gamma 90.00
_cell_formula_units_Z 4
_cell_length_a 13.261(3)
_cell_length_b 20.409(4)
_cell_length_c 21.194(4)
_cell_measurement_reflns_used 2000
_cell_measurement_temperature 200(2)
_cell_measurement_theta_max 58.45
_cell_measurement_theta_min 3.52
_cell_volume 5736(2)
_computing_cell_refinement STOE-CELL
_computing_data_collection STOE-EXPOSE
_computing_data_reduction STOE-INTEGRATE
_computing_molecular_graphics 'XP (Siemens)'
_computing_publication_material SHELXL-97
_computing_structure_refinement 'SHELXL-97 (Sheldrick, 1997)'
_computing_structure_solution 'SHELXS-97 (Sheldrick, 1997)'
_diffrn_ambient_temperature 200(2)
_diffrn_measured_fraction_theta_full 0.998
_diffrn_measured_fraction_theta_max 0.998
_diffrn_measurement_device_type STOE-IPDS
_diffrn_measurement_method 'laser scanned imaging plate'
_diffrn_radiation_monochromator graphite
_diffrn_radiation_source 'fine-focus sealed tube'
_diffrn_radiation_type MoK\a
_diffrn_radiation_wavelength 0.71073
_diffrn_reflns_av_R_equivalents 0.0705
_diffrn_reflns_av_sigmaI/netI 0.0591
_diffrn_reflns_limit_h_max 16
_diffrn_reflns_limit_h_min -16
_diffrn_reflns_limit_k_max 25
_diffrn_reflns_limit_k_min -25
_diffrn_reflns_limit_l_max 26
_diffrn_reflns_limit_l_min -26
_diffrn_reflns_number 40234
_diffrn_reflns_theta_full 26.00
_diffrn_reflns_theta_max 26.00
_diffrn_reflns_theta_min 1.92
_diffrn_standards_interval_time 360
_diffrn_standards_number 50-200
_exptl_absorpt_coefficient_mu 0.760
_exptl_absorpt_correction_type 'mean imaging plate intensity method'
_exptl_crystal_colour red
_exptl_crystal_density_diffrn 1.537
_exptl_crystal_density_method 'not measured'
_exptl_crystal_description prism
_exptl_crystal_F_000 2692
_exptl_crystal_size_max 0.4
_exptl_crystal_size_mid 0.4
_exptl_crystal_size_min 0.3
_refine_diff_density_max 0.505
_refine_diff_density_min -0.533
_refine_diff_density_rms 0.061
_refine_ls_abs_structure_details 'Flack H D (1983), Acta Cryst. A39, 876-881'
_refine_ls_abs_structure_Flack -0.01(3)
_refine_ls_extinction_method none
_refine_ls_goodness_of_fit_ref 0.891
_refine_ls_hydrogen_treatment mixed
_refine_ls_matrix_type full
_refine_ls_number_parameters 383
_refine_ls_number_reflns 5632
_refine_ls_number_restraints 0
_refine_ls_restrained_S_all 0.891
_refine_ls_R_factor_all 0.0421
_refine_ls_R_factor_gt 0.0307
_refine_ls_shift/su_max 0.001
_refine_ls_shift/su_mean 0.000
_refine_ls_structure_factor_coef Fsqd
_refine_ls_weighting_details 'calc w=1/[\s^2^(Fo^2^)+(0.0216P)^2^+0.0000P] where P=(Fo^2^+2Fc^2^)/3'
_refine_ls_weighting_scheme calc
_refine_ls_wR_factor_gt 0.0524
_refine_ls_wR_factor_ref 0.0543
_reflns_number_gt 4727
_reflns_number_total 5632
_reflns_threshold_expression >2sigma(I)
_cod_data_source_file om801199q_si_002.cif
_cod_data_source_block ks447a
_cod_database_code 4069007

loop_
_symmetry_equiv_pos_as_xyz
'x, y, z'
'-x, -y, z+1/2'
'-x, y, -z+1/2'
'x, -y, -z'
'x+1/2, y+1/2, z'
'-x+1/2, -y+1/2, z+1/2'
'-x+1/2, y+1/2, -z+1/2'
'x+1/2, -y+1/2, -z'

loop_
_atom_site_label
_atom_site_type_symbol
_atom_site_fract_x
_atom_site_fract_y
_atom_site_fract_z
_atom_site_U_iso_or_equiv
_atom_site_adp_type
_atom_site_occupancy
_atom_site_symmetry_multiplicity
_atom_site_calc_flag
_atom_site_refinement_flags
_atom_site_disorder_assembly
_atom_site_disorder_group
Rh1 Rh 0.41679(2) 0.093918(13) 0.537034(12) 0.02796(6) Uani 1 1 d . . .
P1 P 0.40627(9) 0.01029(4) 0.60414(4) 0.0297(2) Uani 1 1 d . . .
P2 P 0.54595(8) 0.12446(5) 0.59675(4) 0.0319(2) Uani 1 1 d . . .
O1 O 0.3652(2) -0.08790(16) 0.70438(11) 0.0488(7) Uani 1 1 d . . .
O2 O 0.7421(2) 0.16311(15) 0.65341(14) 0.0501(8) Uani 1 1 d . . .
C1 C 0.5256(3) 0.0031(2) 0.64742(19) 0.0418(11) Uani 1 1 d . . .
H1A H 0.5174 -0.0248 0.6842 0.050 Uiso 1 1 calc R . .
H1B H 0.5776 -0.0154 0.6206 0.050 Uiso 1 1 calc R . .
C2 C 0.5531(3) 0.0731(2) 0.66726(18) 0.0447(12) Uani 1 1 d . . .
H2A H 0.6208 0.0742 0.6847 0.054 Uiso 1 1 calc R . .
H2B H 0.5065 0.0888 0.6991 0.054 Uiso 1 1 calc R . .
C3 C 0.3112(3) 0.0141(2) 0.66606(18) 0.0369(10) Uani 1 1 d . . .
C4 C 0.2997(4) -0.0374(2) 0.71025(18) 0.0432(11) Uani 1 1 d . . .
C5 C 0.2276(5) -0.0341(2) 0.7561(2) 0.0674(16) Uani 1 1 d . . .
H5 H 0.2198 -0.0681 0.7849 0.081 Uiso 1 1 calc R . .
C6 C 0.1672(5) 0.0198(3) 0.7591(3) 0.094(2) Uani 1 1 d . . .
H6 H 0.1186 0.0222 0.7906 0.112 Uiso 1 1 calc R . .
C7 C 0.1754(5) 0.0705(3) 0.7172(3) 0.0785(18) Uani 1 1 d . . .
H7 H 0.1329 0.1066 0.7200 0.094 Uiso 1 1 calc R . .
C8 C 0.2484(4) 0.0669(2) 0.6707(2) 0.0534(13) Uani 1 1 d . . .
H8 H 0.2549 0.1011 0.6421 0.064 Uiso 1 1 calc R . .
C9 C 0.3545(5) -0.1428(2) 0.7459(2) 0.0673(16) Uani 1 1 d . . .
H9A H 0.3673 -0.1292 0.7885 0.101 Uiso 1 1 calc R . .
H9B H 0.4019 -0.1763 0.7342 0.101 Uiso 1 1 calc R . .
H9C H 0.2872 -0.1599 0.7428 0.101 Uiso 1 1 calc R . .
C10 C 0.3802(3) -0.06962(18) 0.56766(15) 0.0303(9) Uani 1 1 d . . .
C11 C 0.2881(3) -0.07581(16) 0.53369(18) 0.0313(8) Uani 1 1 d . . .
H11 H 0.2437 -0.0406 0.5322 0.038 Uiso 1 1 calc R . .
C12 C 0.2630(3) -0.1347(2) 0.50204(18) 0.0396(10) Uani 1 1 d . . .
H12 H 0.2008 -0.1387 0.4821 0.048 Uiso 1 1 calc R . .
C13 C 0.3308(4) -0.1866(2) 0.50076(18) 0.0430(11) Uani 1 1 d . . .
H13 H 0.3153 -0.2253 0.4797 0.052 Uiso 1 1 calc R . .
C14 C 0.4232(4) -0.17909(16) 0.53198(18) 0.0428(9) Uani 1 1 d . . .
H14 H 0.4705 -0.2126 0.5296 0.051 Uiso 1 1 calc R . .
C15 C 0.4469(3) -0.12231(19) 0.56698(16) 0.0349(9) Uani 1 1 d . . .
H15 H 0.5069 -0.1201 0.5896 0.042 Uiso 1 1 calc R . .
C16 C 0.6705(3) 0.11899(19) 0.56191(18) 0.0346(9) Uani 1 1 d . . .
C17 C 0.7566(3) 0.14271(19) 0.5936(2) 0.0425(10) Uani 1 1 d . . .
C18 C 0.8492(4) 0.1426(3) 0.5633(3) 0.0609(14) Uani 1 1 d . . .
H18 H 0.9057 0.1591 0.5839 0.073 Uiso 1 1 calc R . .
C19 C 0.8582(5) 0.1185(3) 0.5036(3) 0.081(2) Uani 1 1 d . . .
H19 H 0.9204 0.1197 0.4833 0.098 Uiso 1 1 calc R . .
C20 C 0.7760(4) 0.0923(4) 0.4731(2) 0.0830(17) Uani 1 1 d . . .
H20 H 0.7832 0.0743 0.4330 0.100 Uiso 1 1 calc R . .
C21 C 0.6822(3) 0.0929(3) 0.50234(18) 0.0528(11) Uani 1 1 d . . .
H21 H 0.6267 0.0754 0.4815 0.063 Uiso 1 1 calc R . .
C22 C 0.8188(5) 0.2020(3) 0.6810(3) 0.0803(19) Uani 1 1 d . . .
H22A H 0.8786 0.1761 0.6863 0.120 Uiso 1 1 calc R . .
H22B H 0.7965 0.2177 0.7214 0.120 Uiso 1 1 calc R . .
H22C H 0.8332 0.2386 0.6541 0.120 Uiso 1 1 calc R . .
C23 C 0.5310(3) 0.2086(2) 0.62279(18) 0.0381(9) Uani 1 1 d . . .
C24 C 0.4507(4) 0.2232(3) 0.6614(2) 0.0650(15) Uani 1 1 d . . .
H24 H 0.4081 0.1899 0.6750 0.078 Uiso 1 1 calc R . .
C25 C 0.4327(5) 0.2869(3) 0.6804(3) 0.085(2) Uani 1 1 d . . .
H25 H 0.3788 0.2961 0.7070 0.102 Uiso 1 1 calc R . .
C26 C 0.4941(4) 0.3366(3) 0.6600(3) 0.0693(15) Uani 1 1 d . . .
H26 H 0.4830 0.3794 0.6735 0.083 Uiso 1 1 calc R . .
C27 C 0.5712(4) 0.3230(2) 0.6201(2) 0.0597(13) Uani 1 1 d . . .
H27 H 0.6116 0.3569 0.6051 0.072 Uiso 1 1 calc R . .
C28 C 0.5899(4) 0.25998(19) 0.6018(2) 0.0507(10) Uani 1 1 d . . .
H28 H 0.6435 0.2515 0.5746 0.061 Uiso 1 1 calc R . .
B1 B 0.6195(4) 0.2637(3) 0.3740(2) 0.0448(12) Uani 1 1 d . . .
F1 F 0.7045(2) 0.27558(16) 0.34172(17) 0.0841(10) Uani 1 1 d . A .
F4 F 0.5440(3) 0.2358(2) 0.34297(18) 0.1039(14) Uani 1 1 d . A .
F2 F 0.5812(6) 0.3268(4) 0.3896(7) 0.106(4) Uani 0.630(17) 1 d P A 1
F3 F 0.6429(5) 0.2359(6) 0.4316(4) 0.112(5) Uani 0.630(17) 1 d P A 1
F2' F 0.5932(10) 0.2913(9) 0.4256(6) 0.079(6) Uani 0.370(17) 1 d P A 2
F3' F 0.6388(9) 0.1962(5) 0.3887(8) 0.096(6) Uani 0.370(17) 1 d P A 2
O100 O 0.0850(5) 0.9525(3) 0.4447(3) 0.0616(16) Uani 0.50 1 d P . .
C100 C 0.0350(7) 0.9959(4) 0.4136(5) 0.055(3) Uani 0.50 1 d P . .
H10A H -0.0295 0.9783 0.4018 0.083 Uiso 0.50 1 calc PR . .
H10B H 0.0718 1.0078 0.3763 0.083 Uiso 0.50 1 calc PR . .
H10C H 0.0253 1.0340 0.4395 0.083 Uiso 0.50 1 calc PR . .

loop_
_atom_site_aniso_label
_atom_site_aniso_U_11
_atom_site_aniso_U_22
_atom_site_aniso_U_33
_atom_site_aniso_U_23
_atom_site_aniso_U_13
_atom_site_aniso_U_12
Rh1 0.02847(13) 0.03421(12) 0.02120(10) 0.00459(13) 0.00001(14) -0.00366(15)
P1 0.0300(6) 0.0378(5) 0.0213(4) 0.0058(3) 0.0003(5) -0.0052(5)
P2 0.0312(6) 0.0416(5) 0.0227(4) 0.0018(4) -0.0003(4) -0.0073(4)
O1 0.0675(19) 0.0424(16) 0.0365(13) 0.0138(15) 0.0081(13) -0.0103(17)
O2 0.0395(19) 0.0556(18) 0.0553(19) 0.0001(15) -0.0111(15) -0.0138(15)
C1 0.040(3) 0.053(3) 0.032(2) 0.0148(19) -0.0108(19) -0.008(2)
C2 0.036(3) 0.071(3) 0.0277(19) 0.0098(18) -0.0063(17) -0.0142(19)
C3 0.044(3) 0.038(2) 0.028(2) -0.0001(17) 0.0090(18) -0.0095(19)
C4 0.063(3) 0.037(2) 0.029(2) 0.0010(17) 0.011(2) -0.014(2)
C5 0.103(5) 0.047(3) 0.052(3) -0.005(2) 0.038(3) -0.016(3)
C6 0.116(6) 0.082(4) 0.083(4) 0.000(3) 0.074(4) -0.006(4)
C7 0.091(5) 0.062(4) 0.083(4) -0.002(3) 0.050(3) 0.007(3)
C8 0.067(4) 0.046(3) 0.048(3) 0.002(2) 0.023(2) 0.006(2)
C9 0.105(5) 0.036(3) 0.060(3) 0.015(2) 0.012(3) -0.018(3)
C10 0.033(2) 0.040(2) 0.0174(16) 0.0055(15) 0.0044(15) -0.0033(16)
C11 0.0296(19) 0.037(2) 0.0272(16) 0.0070(17) 0.0045(18) -0.0030(13)
C12 0.036(2) 0.051(3) 0.032(2) 0.0027(18) -0.0008(19) -0.012(2)
C13 0.062(3) 0.036(2) 0.031(2) 0.0027(17) 0.005(2) -0.008(2)
C14 0.058(3) 0.0389(18) 0.0315(17) 0.0102(18) 0.011(3) 0.008(2)
C15 0.036(2) 0.043(2) 0.0261(17) 0.0155(16) -0.0015(16) 0.0022(18)
C16 0.027(2) 0.038(2) 0.039(2) 0.0079(16) -0.0017(17) 0.0023(17)
C17 0.039(3) 0.038(2) 0.050(2) 0.0063(19) -0.002(2) -0.0047(19)
C18 0.026(3) 0.066(3) 0.091(4) 0.015(3) -0.001(3) -0.004(2)
C19 0.039(3) 0.118(6) 0.087(4) 0.013(4) 0.015(3) 0.017(3)
C20 0.055(3) 0.142(5) 0.051(3) 0.002(4) 0.020(3) 0.027(4)
C21 0.043(3) 0.073(3) 0.042(2) 0.002(3) -0.0005(19) 0.013(3)
C22 0.091(5) 0.072(4) 0.078(4) 0.000(3) -0.021(3) -0.043(3)
C23 0.031(2) 0.049(2) 0.035(2) -0.0074(18) 0.0002(18) -0.0093(19)
C24 0.053(3) 0.066(3) 0.076(3) -0.033(3) 0.030(3) -0.029(2)
C25 0.063(4) 0.090(4) 0.103(4) -0.055(3) 0.041(4) -0.019(3)
C26 0.072(4) 0.055(3) 0.081(4) -0.027(3) 0.019(3) -0.003(3)
C27 0.060(3) 0.046(3) 0.073(3) 0.000(2) 0.014(3) -0.001(3)
C28 0.050(3) 0.053(2) 0.049(2) 0.0017(19) 0.010(3) -0.002(3)
B1 0.035(3) 0.051(3) 0.048(3) -0.003(2) 0.004(2) -0.012(2)
F1 0.056(2) 0.082(2) 0.114(3) 0.0197(19) 0.0375(19) 0.0028(16)
F4 0.070(2) 0.143(3) 0.100(3) -0.069(3) -0.004(2) -0.012(2)
F2 0.053(3) 0.057(4) 0.208(10) -0.044(5) 0.043(6) -0.003(4)
F3 0.087(5) 0.158(11) 0.091(6) 0.056(7) -0.031(4) -0.035(6)
F2' 0.061(7) 0.092(11) 0.085(8) -0.057(8) 0.008(7) -0.033(8)
F3' 0.100(8) 0.072(7) 0.117(13) 0.017(7) 0.018(7) -0.027(6)
O100 0.036(3) 0.071(4) 0.078(4) 0.018(3) 0.003(4) 0.005(4)
C100 0.051(6) 0.030(5) 0.084(7) 0.002(5) 0.020(5) 0.009(4)

loop_
_atom_type_symbol
_atom_type_description
_atom_type_scat_dispersion_real
_atom_type_scat_dispersion_imag
_atom_type_scat_source
C C 0.0033 0.0016 'International Tables Vol C Tables 4.2.6.8 and 6.1.1.4'
H H 0.0000 0.0000 'International Tables Vol C Tables 4.2.6.8 and 6.1.1.4'
B B 0.0013 0.0007 'International Tables Vol C Tables 4.2.6.8 and 6.1.1.4'
O O 0.0106 0.0060 'International Tables Vol C Tables 4.2.6.8 and 6.1.1.4'
F F 0.0171 0.0103 'International Tables Vol C Tables 4.2.6.8 and 6.1.1.4'
P P 0.1023 0.0942 'International Tables Vol C Tables 4.2.6.8 and 6.1.1.4'
Rh Rh -1.1178 0.9187 'International Tables Vol C Tables 4.2.6.8 and 6.1.1.4'

loop_
_geom_angle_atom_site_label_1
_geom_angle_atom_site_label_2
_geom_angle_atom_site_label_3
_geom_angle
_geom_angle_site_symmetry_1
_geom_angle_site_symmetry_3
P2 Rh1 P1 84.22(4) . .
P2 Rh1 C14 97.08(11) . 4_556
P1 Rh1 C14 178.53(13) . 4_556
P2 Rh1 C11 171.50(9) . 4_556
P1 Rh1 C11 104.28(9) . 4_556
C14 Rh1 C11 74.42(14) 4_556 4_556
P2 Rh1 C15 109.88(10) . 4_556
P1 Rh1 C15 144.24(10) . 4_556
C14 Rh1 C15 35.82(13) 4_556 4_556
C11 Rh1 C15 63.09(13) 4_556 4_556
P2 Rh1 C10 139.93(10) . 4_556
P1 Rh1 C10 115.67(9) . 4_556
C14 Rh1 C10 63.69(13) 4_556 4_556
C11 Rh1 C10 35.84(13) 4_556 4_556
C15 Rh1 C10 34.92(12) 4_556 4_556
P2 Rh1 C13 110.05(11) . 4_556
P1 Rh1 C13 143.59(12) . 4_556
C14 Rh1 C13 35.23(15) 4_556 4_556
C11 Rh1 C13 63.10(13) 4_556 4_556
C15 Rh1 C13 63.72(14) 4_556 4_556
C10 Rh1 C13 75.23(13) 4_556 4_556
P2 Rh1 C12 140.39(11) . 4_556
P1 Rh1 C12 116.21(11) . 4_556
C14 Rh1 C12 62.33(16) 4_556 4_556
C11 Rh1 C12 35.40(12) 4_556 4_556
C15 Rh1 C12 74.07(14) 4_556 4_556
C10 Rh1 C12 63.82(13) 4_556 4_556
C13 Rh1 C12 34.39(15) 4_556 4_556
C3 P1 C1 103.87(19) . .
C3 P1 C10 102.17(17) . .
C1 P1 C10 107.5(2) . .
C3 P1 Rh1 118.11(14) . .
C1 P1 Rh1 109.09(14) . .
C10 P1 Rh1 115.05(11) . .
C16 P2 C23 106.38(18) . .
C16 P2 C2 104.49(19) . .
C23 P2 C2 107.4(2) . .
C16 P2 Rh1 116.98(13) . .
C23 P2 Rh1 110.78(14) . .
C2 P2 Rh1 110.21(14) . .
C4 O1 C9 118.5(3) . .
C17 O2 C22 117.3(4) . .
C2 C1 P1 105.5(3) . .
C2 C1 H1A 110.6 . .
P1 C1 H1A 110.6 . .
C2 C1 H1B 110.6 . .
P1 C1 H1B 110.6 . .
H1A C1 H1B 108.8 . .
C1 C2 P2 107.3(3) . .
C1 C2 H2A 110.2 . .
P2 C2 H2A 110.2 . .
C1 C2 H2B 110.2 . .
P2 C2 H2B 110.2 . .
H2A C2 H2B 108.5 . .
C8 C3 C4 118.2(4) . .
C8 C3 P1 120.5(3) . .
C4 C3 P1 121.3(3) . .
O1 C4 C5 123.6(4) . .
O1 C4 C3 115.8(4) . .
C5 C4 C3 120.6(4) . .
C6 C5 C4 119.0(5) . .
C6 C5 H5 120.5 . .
C4 C5 H5 120.5 . .
C5 C6 C7 122.3(5) . .
C5 C6 H6 118.9 . .
C7 C6 H6 118.9 . .
C6 C7 C8 118.5(5) . .
C6 C7 H7 120.7 . .
C8 C7 H7 120.7 . .
C3 C8 C7 121.4(5) . .
C3 C8 H8 119.3 . .
C7 C8 H8 119.3 . .
O1 C9 H9A 109.5 . .
O1 C9 H9B 109.5 . .
H9A C9 H9B 109.5 . .
O1 C9 H9C 109.5 . .
H9A C9 H9C 109.5 . .
H9B C9 H9C 109.5 . .
C15 C10 C11 118.1(3) . .
C15 C10 P1 124.8(3) . .
C11 C10 P1 116.9(3) . .
C15 C10 Rh1 72.1(2) . 4_556
C11 C10 Rh1 71.2(2) . 4_556
P1 C10 Rh1 123.48(17) . 4_556
C12 C11 C10 121.1(3) . .
C12 C11 Rh1 74.3(2) . 4_556
C10 C11 Rh1 73.00(19) . 4_556
C12 C11 H11 119.4 . .
C10 C11 H11 119.4 . .
Rh1 C11 H11 124.9 4_556 .
C13 C12 C11 120.2(4) . .
C13 C12 Rh1 72.6(2) . 4_556
C11 C12 Rh1 70.3(2) . 4_556
C13 C12 H12 119.9 . .
C11 C12 H12 119.9 . .
Rh1 C12 H12 129.7 4_556 .
C12 C13 C14 118.3(4) . .
C12 C13 Rh1 73.0(2) . 4_556
C14 C13 Rh1 69.4(2) . 4_556
C12 C13 H13 120.9 . .
C14 C13 H13 120.9 . .
Rh1 C13 H13 128.9 4_556 .
C13 C14 C15 122.2(4) . .
C13 C14 Rh1 75.3(2) . 4_556
C15 C14 Rh1 73.66(19) . 4_556
C13 C14 H14 118.9 . .
C15 C14 H14 118.9 . .
Rh1 C14 H14 123.6 4_556 .
C10 C15 C14 119.9(4) . .
C10 C15 Rh1 73.0(2) . 4_556
C14 C15 Rh1 70.5(2) . 4_556
C10 C15 H15 120.0 . .
C14 C15 H15 120.0 . .
Rh1 C15 H15 128.7 4_556 .
C21 C16 C17 118.5(4) . .
C21 C16 P2 120.0(3) . .
C17 C16 P2 121.5(3) . .
O2 C17 C18 124.2(4) . .
O2 C17 C16 116.0(4) . .
C18 C17 C16 119.8(4) . .
C19 C18 C17 120.5(5) . .
C19 C18 H18 119.7 . .
C17 C18 H18 119.7 . .
C18 C19 C20 120.5(5) . .
C18 C19 H19 119.8 . .
C20 C19 H19 119.8 . .
C19 C20 C21 119.8(5) . .
C19 C20 H20 120.1 . .
C21 C20 H20 120.1 . .
C16 C21 C20 120.8(5) . .
C16 C21 H21 119.6 . .
C20 C21 H21 119.6 . .
O2 C22 H22A 109.5 . .
O2 C22 H22B 109.5 . .
H22A C22 H22B 109.5 . .
O2 C22 H22C 109.5 . .
H22A C22 H22C 109.5 . .
H22B C22 H22C 109.5 . .
C24 C23 C28 117.7(4) . .
C24 C23 P2 118.1(3) . .
C28 C23 P2 123.9(3) . .
C23 C24 C25 120.7(5) . .
C23 C24 H24 119.6 . .
C25 C24 H24 119.6 . .
C26 C25 C24 120.2(5) . .
C26 C25 H25 119.9 . .
C24 C25 H25 119.9 . .
C27 C26 C25 119.5(5) . .
C27 C26 H26 120.2 . .
C25 C26 H26 120.2 . .
C26 C27 C28 120.5(5) . .
C26 C27 H27 119.8 . .
C28 C27 H27 119.8 . .
C27 C28 C23 121.3(5) . .
C27 C28 H28 119.3 . .
C23 C28 H28 119.3 . .
F2' B1 F4 114.0(6) . .
F2' B1 F1 125.9(7) . .
F4 B1 F1 117.3(4) . .
F2' B1 F3 59.2(7) . .
F4 B1 F3 115.6(6) . .
F1 B1 F3 109.7(5) . .
F2' B1 F2 46.0(6) . .
F4 B1 F2 103.5(5) . .
F1 B1 F2 104.7(5) . .
F3 B1 F2 104.3(7) . .
F2' B1 F3' 106.7(9) . .
F4 B1 F3' 80.2(8) . .
F1 B1 F3' 97.7(5) . .
F3 B1 F3' 51.3(6) . .
F2 B1 F3' 151.9(7) . .
O100 C100 H10A 109.5 . .
O100 C100 H10B 109.5 . .
H10A C100 H10B 109.5 . .
O100 C100 H10C 109.5 . .
H10A C100 H10C 109.5 . .
H10B C100 H10C 109.5 . .

loop_
_geom_bond_atom_site_label_1
_geom_bond_atom_site_label_2
_geom_bond_distance
_geom_bond_site_symmetry_2
Rh1 P2 2.2190(11) .
Rh1 P1 2.2260(9) .
Rh1 C14 2.273(3) 4_556
Rh1 C11 2.301(4) 4_556
Rh1 C15 2.314(3) 4_556
Rh1 C10 2.325(3) 4_556
Rh1 C13 2.349(4) 4_556
Rh1 C12 2.354(4) 4_556
P1 C3 1.821(4) .
P1 C1 1.834(4) .
P1 C10 1.838(4) .
P2 C16 1.813(4) .
P2 C23 1.814(4) .
P2 C2 1.828(4) .
O1 C4 1.353(5) .
O1 C9 1.432(5) .
O2 C17 1.349(5) .
O2 C22 1.417(5) .
C1 C2 1.534(6) .
C1 H1A 0.9700 .
C1 H1B 0.9700 .
C2 H2A 0.9700 .
C2 H2B 0.9700 .
C3 C8 1.366(6) .
C3 C4 1.416(5) .
C4 C5 1.365(6) .
C5 C6 1.362(8) .
C5 H5 0.9300 .
C6 C7 1.367(7) .
C6 H6 0.9300 .
C7 C8 1.383(6) .
C7 H7 0.9300 .
C8 H8 0.9300 .
C9 H9A 0.9600 .
C9 H9B 0.9600 .
C9 H9C 0.9600 .
C10 C15 1.392(5) .
C10 C11 1.423(5) .
C10 Rh1 2.325(3) 4_556
C11 C12 1.416(5) .
C11 Rh1 2.301(4) 4_556
C11 H11 0.9300 .
C12 C13 1.390(6) .
C12 Rh1 2.354(4) 4_556
C12 H12 0.9300 .
C13 C14 1.401(6) .
C13 Rh1 2.349(4) 4_556
C13 H13 0.9300 .
C14 C15 1.411(5) .
C14 Rh1 2.273(3) 4_556
C14 H14 0.9300 .
C15 Rh1 2.314(3) 4_556
C15 H15 0.9300 .
C16 C21 1.379(5) .
C16 C17 1.410(6) .
C17 C18 1.385(6) .
C18 C19 1.364(7) .
C18 H18 0.9300 .
C19 C20 1.375(8) .
C19 H19 0.9300 .
C20 C21 1.389(6) .
C20 H20 0.9300 .
C21 H21 0.9300 .
C22 H22A 0.9600 .
C22 H22B 0.9600 .
C22 H22C 0.9600 .
C23 C24 1.376(6) .
C23 C28 1.383(6) .
C24 C25 1.381(7) .
C24 H24 0.9300 .
C25 C26 1.371(7) .
C25 H25 0.9300 .
C26 C27 1.355(7) .
C26 H26 0.9300 .
C27 C28 1.367(6) .
C27 H27 0.9300 .
C28 H28 0.9300 .
B1 F2' 1.278(10) .
B1 F4 1.326(6) .
B1 F1 1.341(5) .
B1 F3 1.380(8) .
B1 F2 1.423(8) .
B1 F3' 1.435(11) .
O100 C100 1.288(10) .
C100 H10A 0.9600 .
C100 H10B 0.9600 .
C100 H10C 0.9600 .

loop_
_geom_torsion_atom_site_label_1
_geom_torsion_atom_site_label_2
_geom_torsion_atom_site_label_3
_geom_torsion_atom_site_label_4
_geom_torsion
_geom_torsion_site_symmetry_1
_geom_torsion_site_symmetry_4
P2 Rh1 P1 C3 100.42(15) . .
C14 Rh1 P1 C3 -52(4) 4_556 .
C11 Rh1 P1 C3 -79.68(17) 4_556 .
C15 Rh1 P1 C3 -143.2(2) 4_556 .
C10 Rh1 P1 C3 -115.99(18) 4_556 .
C13 Rh1 P1 C3 -15.9(2) 4_556 .
C12 Rh1 P1 C3 -43.99(19) 4_556 .
P2 Rh1 P1 C1 -17.78(17) . .
C14 Rh1 P1 C1 -170(4) 4_556 .
C11 Rh1 P1 C1 162.12(18) 4_556 .
C15 Rh1 P1 C1 98.6(2) 4_556 .
C10 Rh1 P1 C1 125.81(19) 4_556 .
C13 Rh1 P1 C1 -134.1(2) 4_556 .
C12 Rh1 P1 C1 -162.19(19) 4_556 .
P2 Rh1 P1 C10 -138.68(15) . .
C14 Rh1 P1 C10 69(4) 4_556 .
C11 Rh1 P1 C10 41.22(17) 4_556 .
C15 Rh1 P1 C10 -22.3(2) 4_556 .
C10 Rh1 P1 C10 4.90(9) 4_556 .
C13 Rh1 P1 C10 105.0(2) 4_556 .
C12 Rh1 P1 C10 76.91(18) 4_556 .
P1 Rh1 P2 C16 110.87(14) . .
C14 Rh1 P2 C16 -69.82(18) 4_556 .
C11 Rh1 P2 C16 -68.5(7) 4_556 .
C15 Rh1 P2 C16 -35.30(17) 4_556 .
C10 Rh1 P2 C16 -12.9(2) 4_556 .
C13 Rh1 P2 C16 -103.62(18) 4_556 .
C12 Rh1 P2 C16 -124.1(2) 4_556 .
P1 Rh1 P2 C23 -127.01(14) . .
C14 Rh1 P2 C23 52.30(18) 4_556 .
C11 Rh1 P2 C23 53.6(7) 4_556 .
C15 Rh1 P2 C23 86.82(17) 4_556 .
C10 Rh1 P2 C23 109.2(2) 4_556 .
C13 Rh1 P2 C23 18.49(18) 4_556 .
C12 Rh1 P2 C23 -2.0(2) 4_556 .
P1 Rh1 P2 C2 -8.24(16) . .
C14 Rh1 P2 C2 171.1(2) 4_556 .
C11 Rh1 P2 C2 172.4(6) 4_556 .
C15 Rh1 P2 C2 -154.41(19) 4_556 .
C10 Rh1 P2 C2 -132.0(2) 4_556 .
C13 Rh1 P2 C2 137.3(2) 4_556 .
C12 Rh1 P2 C2 116.8(2) 4_556 .
C3 P1 C1 C2 -81.6(3) . .
C10 P1 C1 C2 170.6(3) . .
Rh1 P1 C1 C2 45.2(3) . .
P1 C1 C2 P2 -50.9(3) . .
C16 P2 C2 C1 -88.4(3) . .
C23 P2 C2 C1 158.9(3) . .
Rh1 P2 C2 C1 38.1(3) . .
C1 P1 C3 C8 121.0(4) . .
C10 P1 C3 C8 -127.2(4) . .
Rh1 P1 C3 C8 0.1(4) . .
C1 P1 C3 C4 -59.4(4) . .
C10 P1 C3 C4 52.3(4) . .
Rh1 P1 C3 C4 179.7(3) . .
C9 O1 C4 C5 4.0(7) . .
C9 O1 C4 C3 -177.3(4) . .
C8 C3 C4 O1 -178.7(4) . .
P1 C3 C4 O1 1.8(5) . .
C8 C3 C4 C5 0.1(7) . .
P1 C3 C4 C5 -179.5(4) . .
O1 C4 C5 C6 178.1(5) . .
C3 C4 C5 C6 -0.5(8) . .
C4 C5 C6 C7 0.8(10) . .
C5 C6 C7 C8 -0.6(11) . .
C4 C3 C8 C7 0.1(7) . .
P1 C3 C8 C7 179.6(4) . .
C6 C7 C8 C3 0.2(9) . .
C3 P1 C10 C15 -116.6(3) . .
C1 P1 C10 C15 -7.6(4) . .
Rh1 P1 C10 C15 114.1(3) . .
C3 P1 C10 C11 68.4(3) . .
C1 P1 C10 C11 177.4(3) . .
Rh1 P1 C10 C11 -60.9(3) . .
C3 P1 C10 Rh1 152.8(2) . 4_556
C1 P1 C10 Rh1 -98.3(2) . 4_556
Rh1 P1 C10 Rh1 23.5(3) . 4_556
C15 C10 C11 C12 2.4(5) . .
P1 C10 C11 C12 177.7(3) . .
Rh1 C10 C11 C12 59.0(3) 4_556 .
C15 C10 C11 Rh1 -56.6(3) . 4_556
P1 C10 C11 Rh1 118.7(2) . 4_556
C10 C11 C12 C13 -3.6(5) . .
Rh1 C11 C12 C13 54.8(3) 4_556 .
C10 C11 C12 Rh1 -58.4(3) . 4_556
C11 C12 C13 C14 0.7(6) . .
Rh1 C12 C13 C14 54.4(3) 4_556 .
C11 C12 C13 Rh1 -53.7(3) . 4_556
C12 C13 C14 C15 3.3(6) . .
Rh1 C13 C14 C15 59.5(3) 4_556 .
C12 C13 C14 Rh1 -56.2(3) . 4_556
C11 C10 C15 C14 1.5(5) . .
P1 C10 C15 C14 -173.4(3) . .
Rh1 C10 C15 C14 -54.6(3) 4_556 .
C11 C10 C15 Rh1 56.2(3) . 4_556
P1 C10 C15 Rh1 -118.8(3) . 4_556
C13 C14 C15 C10 -4.5(5) . .
Rh1 C14 C15 C10 55.8(3) 4_556 .
C13 C14 C15 Rh1 -60.3(3) . 4_556
C23 P2 C16 C21 -128.3(4) . .
C2 P2 C16 C21 118.2(4) . .
Rh1 P2 C16 C21 -4.0(4) . .
C23 P2 C16 C17 49.8(4) . .
C2 P2 C16 C17 -63.7(4) . .
Rh1 P2 C16 C17 174.1(3) . .
C22 O2 C17 C18 17.1(6) . .
C22 O2 C17 C16 -164.4(4) . .
C21 C16 C17 O2 -175.2(4) . .
P2 C16 C17 O2 6.7(5) . .
C21 C16 C17 C18 3.4(6) . .
P2 C16 C17 C18 -174.7(3) . .
O2 C17 C18 C19 177.1(5) . .
C16 C17 C18 C19 -1.3(7) . .
C17 C18 C19 C20 -1.7(9) . .
C18 C19 C20 C21 2.7(10) . .
C17 C16 C21 C20 -2.5(7) . .
P2 C16 C21 C20 175.6(5) . .
C19 C20 C21 C16 -0.5(9) . .
C16 P2 C23 C24 -168.1(4) . .
C2 P2 C23 C24 -56.6(4) . .
Rh1 P2 C23 C24 63.8(4) . .
C16 P2 C23 C28 17.9(4) . .
C2 P2 C23 C28 129.4(4) . .
Rh1 P2 C23 C28 -110.2(4) . .
C28 C23 C24 C25 -2.5(8) . .
P2 C23 C24 C25 -176.9(4) . .
C23 C24 C25 C26 0.9(9) . .
C24 C25 C26 C27 1.5(10) . .
C25 C26 C27 C28 -2.1(9) . .
C26 C27 C28 C23 0.5(8) . .
C24 C23 C28 C27 1.9(7) . .
P2 C23 C28 C27 175.9(4) . .
